data_7708738
loop_
_publ_author_name
'Guo, Keke'
'Yang, Yanli'
'Dong, Si-Meng'
'Li, Fengyan'
'Jiang, Xin-Ye'
'Xu, Lin'

_publ_section_title
;
 pH-controlled assembly of [ZnW12O40]6--based hybrids from 0D dimer to 2D
 network: synthesis, crystal structure, and photocatalytic performance in
 transformation of toluene into benzaldehyde
;
_journal_name_full 'Dalton Transactions'
_journal_paper_doi 10.1039/D1DT02618F
_journal_year 2021
_chemical_formula_moiety 'C10 H10 Cu N2 O41 W12 Zn, C10 H14 Cu N2 O3, 2(C4 H12 N), 3(H2 O)'
_chemical_formula_sum 'C28 H54 Cu2 N6 O47 W12 Zn'
_chemical_formula_weight 3625.42
_space_group_crystal_system orthorhombic
_space_group_IT_number 61
_space_group_name_Hall '-P 2ac 2ab'
_space_group_name_H-M_alt 'P b c a'
_atom_sites_solution_hydrogens mixed
_audit_creation_date 2021-10-29
_audit_creation_method
;
Olex2 1.2
(compiled 2018.05.29 svn.r3508 for OlexSys, GUI svn.r5506)
;
_audit_update_record
;
2021-10-29 deposited with the CCDC.	2021-11-04 downloaded from the CCDC.
;
_cell_angle_alpha 90
_cell_angle_beta 90
_cell_angle_gamma 90
_cell_formula_units_Z 8
_cell_length_a 21.4367(16)
_cell_length_b 23.8076(17)
_cell_length_c 26.7171(17)
_cell_measurement_reflns_used 9867
_cell_measurement_temperature 296(2)
_cell_measurement_theta_max 63.798
_cell_measurement_theta_min 3.713
_cell_volume 13635.2(17)
_computing_cell_refinement 'SAINT V8.38A (?, 2016)'
_computing_data_reduction 'SAINT V8.38A (?, 2016)'
_computing_molecular_graphics 'Olex2 (Dolomanov et al., 2009)'
_computing_publication_material 'Olex2 (Dolomanov et al., 2009)'
_computing_structure_refinement 'XL (Sheldrick, 2008)'
_diffrn_ambient_temperature 296.11
_diffrn_measured_fraction_theta_full 0.988
_diffrn_measured_fraction_theta_max 0.988
_diffrn_measurement_device_type 'Bruker APEX-II CCD'
_diffrn_measurement_method '\f and \w scans'
_diffrn_radiation_type CuK\a
_diffrn_radiation_wavelength 1.54184
_diffrn_reflns_av_R_equivalents 0.0700
_diffrn_reflns_av_unetI/netI 0.0497
_diffrn_reflns_Laue_measured_fraction_full 0.988
_diffrn_reflns_Laue_measured_fraction_max 0.988
_diffrn_reflns_limit_h_max 18
_diffrn_reflns_limit_h_min -24
_diffrn_reflns_limit_k_max 25
_diffrn_reflns_limit_k_min -27
_diffrn_reflns_limit_l_max 30
_diffrn_reflns_limit_l_min -31
_diffrn_reflns_number 57426
_diffrn_reflns_point_group_measured_fraction_full 0.988
_diffrn_reflns_point_group_measured_fraction_max 0.988
_diffrn_reflns_theta_full 63.860
_diffrn_reflns_theta_max 63.860
_diffrn_reflns_theta_min 3.230
_diffrn_standards_number 0
_exptl_absorpt_coefficient_mu 38.178
_exptl_absorpt_correction_T_max 0.0611
_exptl_absorpt_correction_T_min 0.0043
_exptl_absorpt_correction_type multi-scan
_exptl_absorpt_process_details
;
SADABS-2016/2 (Bruker,2016/2) was used for absorption correction.
wR2(int) was 0.1295 before and 0.0900 after correction.
The Ratio of minimum to maximum transmission is 0.0704.
The \l/2 correction factor is Not present.
;
_exptl_crystal_density_diffrn 3.532
_exptl_crystal_description block
_exptl_crystal_F_000 12928
_exptl_crystal_size_max 0.05
_exptl_crystal_size_mid 0.01
_exptl_crystal_size_min 0.01
_refine_diff_density_max 2.798
_refine_diff_density_min -1.327
_refine_diff_density_rms 0.347
_refine_ls_extinction_method none
_refine_ls_goodness_of_fit_ref 1.039
_refine_ls_hydrogen_treatment constr
_refine_ls_matrix_type full
_refine_ls_number_parameters 889
_refine_ls_number_reflns 11135
_refine_ls_number_restraints 53
_refine_ls_restrained_S_all 1.041
_refine_ls_R_factor_all 0.0965
_refine_ls_R_factor_gt 0.0703
_refine_ls_shift/su_max 0.001
_refine_ls_shift/su_mean 0.000
_refine_ls_structure_factor_coef Fsqd
_refine_ls_weighting_details 'w=1/[\s^2^(Fo^2^)+(0.0753P)^2^+662.4064P] where P=(Fo^2^+2Fc^2^)/3'
_refine_ls_weighting_scheme calc
_refine_ls_wR_factor_gt 0.1704
_refine_ls_wR_factor_ref 0.1958
_reflns_Friedel_coverage 0.000
_reflns_number_gt 8211
_reflns_number_total 11135
_reflns_threshold_expression 'I > 2\s(I)'
_cod_data_source_file d1dt02618f2.cif
_cod_data_source_block cu_xul200722_2_0m
_cod_database_code 7708738
_shelx_shelxl_version_number 2014/7
_shelx_space_group_comment
;
The symmetry employed for this shelxl refinement is uniquely defined
by the following loop, which should always be used as a source of
symmetry information in preference to the above space-group names.
They are only intended as comments.
;
_shelx_estimated_absorpt_t_max 0.701
_shelx_estimated_absorpt_t_min 0.251
_olex2_refinement_description
;
1. Fixed Uiso
 At 1.2 times of:
  All C(H) groups
 At 1.5 times of:
  All C(H,H,H) groups, All O(H,H) groups
2. Restrained distances
 C21-C24
 2.38 with sigma of 0.02
 C23-C24
 2.38 with sigma of 0.02
 O42-H42A
 0.85 with sigma of 0.02
 O42-H42B
 0.85 with sigma of 0.02
 O44-H44B
 0.8 with sigma of 0.01
 O44-H44A
 0.8 with sigma of 0.01
 O32-H46B
 2 with sigma of 0.01
 H43B-O43
 0.85 with sigma of 0.01
 O43-H43A
 0.85 with sigma of 0.01
 O41-H41A
 0.85 with sigma of 0.01
 O41-H41B
 0.85 with sigma of 0.01
3. Uiso/Uaniso restraints and constraints
O45 \\sim O48 \\sim O47: within 1.7A with sigma of 0.04 and sigma for terminal
atoms of 0.08
Uanis(C22) \\sim Ueq, Uanis(C24) \\sim Ueq: with sigma of 0.01 and sigma for
terminal atoms of 0.02
Uanis(C2) \\sim Ueq, Uanis(C3) \\sim Ueq: with sigma of 0.01 and sigma for
terminal atoms of 0.02
Uanis(O48) \\sim Ueq, Uanis(O47) \\sim Ueq, Uanis(O45) \\sim Ueq: with sigma of
0.001 and sigma for terminal atoms of 0.002
4. Others
 Fixed Sof: O45(0.5) H45A(0.5) H45B(0.5) O48(0.5) H48A(0.5) H48B(0.5)
5.a Riding coordinates:
 O47(H47A,H47B), O45(H45A,H45B), O48(H48A,H48B)
5.b Free rotating group:
 O46(H46A,H46B)
5.c Rotating group:
 O43(H43A,H43B), O44(H44A,H44B), O41(H41A,H41B), O42(H42A,H42B)
5.d Aromatic/amide H refined with riding coordinates:
 C13(H13), C8(H8), C20(H20), C1(H1), C14(H14), C18(H18), C19(H19), C17(H17),
 C2(H2), C10(H10), C3(H3), C12(H12), C9(H9), C11(H11), C7(H7), C4(H4)
5.e Idealised Me refined as rotating group:
 C28(H28A,H28B,H28C), C26(H26A,H26B,H26C), C27(H27A,H27B,H27C), C23(H23A,H23B,
 H23C), C22(H22A,H22B,H22C), C25(H25A,H25B,H25C), C21(H21A,H21B,H21C), C24(H24A,
 H24B,H24C)
;
_olex2_submission_special_instructions 'No special instructions were received'

loop_
_space_group_symop_operation_xyz
'x, y, z'
'-x+1/2, -y, z+1/2'
'-x, y+1/2, -z+1/2'
'x+1/2, -y+1/2, -z'
'-x, -y, -z'
'x-1/2, y, -z-1/2'
'x, -y-1/2, z-1/2'
'-x-1/2, y-1/2, z'

loop_
_atom_site_label
_atom_site_type_symbol
_atom_site_fract_x
_atom_site_fract_y
_atom_site_fract_z
_atom_site_U_iso_or_equiv
_atom_site_adp_type
_atom_site_occupancy
_atom_site_site_symmetry_order
_atom_site_calc_flag
_atom_site_refinement_flags_posn
_atom_site_refinement_flags_adp
_atom_site_refinement_flags_occupancy
_atom_site_disorder_assembly
_atom_site_disorder_group
W5 W 0.16452(5) 0.75000(5) 0.69008(4) 0.0578(3) Uani 1 1 d . . . . .
W6 W 0.17430(5) 0.67445(5) 0.56788(4) 0.0586(3) Uani 1 1 d . . . . .
W1 W 0.28228(6) 0.90504(5) 0.61714(4) 0.0580(3) Uani 1 1 d . . . . .
W7 W 0.30333(6) 0.68704(5) 0.50220(4) 0.0599(3) Uani 1 1 d . . . . .
W4 W 0.28133(6) 0.82111(5) 0.73447(4) 0.0580(3) Uani 1 1 d . . . . .
Zn1 Zn 0.29589(13) 0.75959(11) 0.61473(9) 0.0435(6) Uani 1 1 d . . . . .
Cu1 Cu 0.13364(17) 0.96659(15) 0.58063(13) 0.0636(9) Uani 1 1 d . . . . .
Cu2 Cu 0.52498(19) 0.96175(17) 0.63111(14) 0.0715(10) Uani 1 1 d . . . . .
O40 O 0.2724(7) 0.6936(6) 0.5797(5) 0.053(4) Uani 1 1 d . . . . .
O22 O 0.1927(7) 0.9067(6) 0.5990(5) 0.055(4) Uani 1 1 d . . . . .
O37 O 0.3844(7) 0.7638(6) 0.6179(5) 0.049(3) Uani 1 1 d . . . . .
O39 O 0.2637(8) 0.7546(6) 0.6804(5) 0.053(4) Uani 1 1 d . . . . .
O38 O 0.2635(7) 0.8249(5) 0.5831(5) 0.049(3) Uani 1 1 d . . . . .
O12 O 0.3657(7) 0.8241(6) 0.7103(5) 0.055(4) Uani 1 1 d . . . . .
O20 O 0.1593(7) 0.7545(6) 0.5519(6) 0.054(4) Uani 1 1 d . . . . .
O32 O 0.2141(7) 0.6685(7) 0.5024(5) 0.059(4) Uani 1 1 d D . . . .
O4 O 0.2983(7) 0.7517(7) 0.7688(5) 0.058(4) Uani 1 1 d . . . . .
O30 O 0.3837(7) 0.7137(7) 0.5217(6) 0.062(4) Uani 1 1 d . . . . .
O35 O 0.3782(7) 0.8234(7) 0.5268(5) 0.061(4) Uani 1 1 d . . . . .
O5 O 0.1995(8) 0.6910(7) 0.7325(6) 0.062(4) Uani 1 1 d . . . . .
O7 O 0.3740(8) 0.6935(6) 0.7064(5) 0.058(4) Uani 1 1 d . . . . .
O33 O 0.2032(7) 0.8510(6) 0.5074(5) 0.055(4) Uani 1 1 d . . . . .
O29 O 0.4784(7) 0.7109(7) 0.5900(6) 0.062(4) Uani 1 1 d . . . . .
O6 O 0.1920(7) 0.8090(7) 0.7368(5) 0.060(4) Uani 1 1 d . . . . .
O18 O 0.2124(7) 0.6051(6) 0.5894(6) 0.059(4) Uani 1 1 d . . . . .
O9 O 0.1609(7) 0.6962(7) 0.6353(6) 0.059(4) Uani 1 1 d . . . . .
O16 O 0.3810(7) 0.6454(6) 0.6182(5) 0.054(4) Uani 1 1 d . . . . .
O36 O 0.2823(8) 0.7643(8) 0.4928(6) 0.070(5) Uani 1 1 d . . . . .
O28 O 0.4705(7) 0.8275(7) 0.5932(6) 0.061(4) Uani 1 1 d . . . . .
O11 O 0.2657(7) 0.8736(6) 0.6791(5) 0.055(4) Uani 1 1 d . . . . .
O2 O 0.0890(8) 0.7467(7) 0.7126(6) 0.064(4) Uani 1 1 d . . . . .
O31 O 0.3210(8) 0.6151(7) 0.5332(6) 0.062(4) Uani 1 1 d . . . . .
O10 O 0.1550(8) 0.8060(8) 0.6382(6) 0.069(5) Uani 1 1 d . . . . .
O13 O 0.4762(8) 0.8814(7) 0.6814(5) 0.065(4) Uani 1 1 d . . . . .
O23 O 0.2892(8) 0.9752(9) 0.6315(7) 0.078(5) Uani 1 1 d . . . . .
O34 O 0.3015(8) 0.9126(7) 0.5434(6) 0.068(4) Uani 1 1 d . . . . .
O21 O 0.0915(8) 0.8553(7) 0.5581(6) 0.069(4) Uani 1 1 d . . . . .
O24 O 0.3684(7) 0.8802(7) 0.6263(6) 0.062(4) Uani 1 1 d . . . . .
O14 O 0.4678(8) 0.7645(8) 0.6820(6) 0.068(5) Uani 1 1 d . . . . .
O8 O 0.2790(8) 0.6345(7) 0.6711(6) 0.062(4) Uani 1 1 d . . . . .
O27 O 0.3052(8) 0.8687(8) 0.4478(6) 0.070(4) Uani 1 1 d . . . . .
O15 O 0.4907(8) 0.6515(8) 0.6757(7) 0.073(5) Uani 1 1 d . . . . .
O19 O 0.1035(9) 0.6474(7) 0.5521(7) 0.075(5) Uani 1 1 d . . . . .
O3 O 0.2872(8) 0.8658(8) 0.7841(6) 0.072(5) Uani 1 1 d . . . . .
O43 O 0.5742(10) 0.8975(8) 0.6060(7) 0.084(5) Uani 1 1 d D . . . .
H43A H 0.5504 0.8690 0.6017 0.126 Uiso 1 1 d DGR . . . .
H43B H 0.6001 0.8867 0.6285 0.126 Uiso 1 1 d DGR . . . .
O26 O 0.3157(8) 0.6655(8) 0.4419(6) 0.072(5) Uani 1 1 d . . . . .
O1 O 0.2984(8) 0.6384(7) 0.7759(6) 0.070(4) Uani 1 1 d . . . . .
O25 O 0.4925(9) 0.7760(8) 0.5044(7) 0.081(5) Uani 1 1 d . . . . .
O44 O 0.4635(9) 0.9523(9) 0.5767(8) 0.088(6) Uani 1 1 d D . . . .
H44A H 0.4320 0.9336 0.5872 0.132 Uiso 1 1 d DGR . . . .
H44B H 0.4791 0.9315 0.5538 0.132 Uiso 1 1 d DGR . . . .
N1 N 0.0608(9) 1.0167(8) 0.5608(8) 0.064(5) Uani 1 1 d . . . . .
O41 O 0.1779(10) 0.9724(9) 0.5166(7) 0.089(6) Uani 1 1 d D . . . .
H41A H 0.1793 1.0066 0.5076 0.133 Uiso 1 1 d DGR . . . .
H41B H 0.1566 0.9562 0.4939 0.133 Uiso 1 1 d DGR . . . .
N2 N 0.0758(10) 0.9500(9) 0.6379(8) 0.068(6) Uani 1 1 d . . . . .
N4 N 0.5845(11) 0.9779(8) 0.6866(9) 0.072(6) Uani 1 1 d . . . . .
N3 N 0.4729(10) 1.0192(9) 0.6678(8) 0.069(5) Uani 1 1 d . . . . .
N5 N -0.0494(11) 0.7364(10) 0.6389(9) 0.078(6) Uani 1 1 d . . . . .
O46 O 0.1752(9) 0.5852(11) 0.4403(9) 0.101(7) Uani 1 1 d . . . . .
H46A H 0.2049 0.5758 0.4210 0.152 Uiso 1 1 d G . . . .
H46B H 0.1898 0.5973 0.4678 0.152 Uiso 1 1 d DG . . . .
N01T N 0.1543(10) 0.7655(11) 0.3772(7) 0.072(6) Uani 1 1 d . . . . .
O42 O 0.5771(13) 1.0258(12) 0.5812(10) 0.124(8) Uani 1 1 d D . . . .
H42A H 0.6083 1.0454 0.5979 0.185 Uiso 1 1 d DGR . . . .
H42B H 0.5522 1.0552 0.5706 0.185 Uiso 1 1 d DGR . . . .
C15 C 0.5657(14) 1.0201(10) 0.7191(10) 0.072(7) Uani 1 1 d . . . . .
C13 C 0.6585(17) 1.0140(13) 0.7635(11) 0.088(9) Uani 1 1 d . . . . .
H13 H 0.6854 1.0278 0.7879 0.106 Uiso 1 1 calc R . . . .
C5 C 0.0130(12) 1.0143(11) 0.5927(10) 0.066(6) Uani 1 1 d . . . . .
C8 C -0.0126(17) 0.9257(16) 0.7045(10) 0.101(11) Uani 1 1 d . . . . .
H8 H -0.0428 0.9190 0.7287 0.121 Uiso 1 1 calc R . . . .
C16 C 0.5001(14) 1.0389(12) 0.7075(9) 0.074(7) Uani 1 1 d . . . . .
C20 C 0.4175(14) 1.0346(12) 0.6551(11) 0.079(8) Uani 1 1 d . . . . .
H20 H 0.3995 1.0201 0.6262 0.094 Uiso 1 1 calc R . . . .
C1 C 0.0598(14) 1.0500(13) 0.5200(11) 0.082(8) Uani 1 1 d . . . . .
H1 H 0.0919 1.0477 0.4967 0.099 Uiso 1 1 calc R . . . .
C6 C 0.0206(12) 0.9743(11) 0.6340(9) 0.066(6) Uani 1 1 d . . . . .
C14 C 0.5998(16) 1.0381(14) 0.7585(12) 0.092(9) Uani 1 1 d . . . . .
H14 H 0.5849 1.0649 0.7808 0.111 Uiso 1 1 calc R . . . .
C18 C 0.4108(16) 1.0955(12) 0.7234(11) 0.088(9) Uani 1 1 d . . . . .
H18 H 0.3893 1.1224 0.7417 0.106 Uiso 1 1 calc R . . . .
C19 C 0.3855(15) 1.0711(13) 0.6831(12) 0.090(9) Uani 1 1 d . . . . .
H19 H 0.3446 1.0799 0.6743 0.108 Uiso 1 1 calc R . . . .
C17 C 0.4716(16) 1.0785(12) 0.7368(11) 0.087(9) Uani 1 1 d . . . . .
H17 H 0.4916 1.0937 0.7646 0.105 Uiso 1 1 calc R . . . .
C2 C 0.0119(16) 1.0874(14) 0.5126(12) 0.091(9) Uani 1 1 d . U . . .
H2 H 0.0121 1.1133 0.4866 0.109 Uiso 1 1 calc R . . . .
C10 C 0.0839(17) 0.9122(12) 0.6742(10) 0.085(9) Uani 1 1 d . . . . .
H10 H 0.1221 0.8936 0.6753 0.102 Uiso 1 1 calc R . . . .
C3 C -0.0340(17) 1.0840(14) 0.5446(13) 0.096(9) Uani 1 1 d . U . . .
H3 H -0.0691 1.1062 0.5391 0.115 Uiso 1 1 calc R . . . .
C12 C 0.6783(14) 0.9700(13) 0.7334(12) 0.088(9) Uani 1 1 d . . . . .
H12 H 0.7161 0.9520 0.7394 0.106 Uiso 1 1 calc R . . . .
W3 W 0.29512(6) 0.84302(5) 0.50761(4) 0.0609(3) Uani 1 1 d . . . . .
W8 W 0.43882(5) 0.76844(5) 0.54970(4) 0.0591(3) Uani 1 1 d . . . . .
W9 W 0.42644(5) 0.83167(5) 0.65845(4) 0.0575(3) Uani 1 1 d . . . . .
W10 W 0.28939(6) 0.68427(5) 0.72732(4) 0.0586(3) Uani 1 1 d . . . . .
W12 W 0.43524(5) 0.69581(5) 0.65286(4) 0.0600(3) Uani 1 1 d . . . . .
W2 W 0.16531(5) 0.82913(5) 0.57047(4) 0.0563(3) Uani 1 1 d . . . . .
W11 W 0.30192(5) 0.61254(5) 0.60449(4) 0.0578(3) Uani 1 1 d . . . . .
C28 C 0.1281(16) 0.7572(16) 0.4268(13) 0.105(12) Uani 1 1 d . . . . .
H28A H 0.0968 0.7851 0.4331 0.157 Uiso 1 1 calc GR . . . .
H28B H 0.1605 0.7603 0.4514 0.157 Uiso 1 1 calc GR . . . .
H28C H 0.1096 0.7205 0.4288 0.157 Uiso 1 1 calc GR . . . .
C9 C 0.0416(16) 0.8988(12) 0.7092(12) 0.085(9) Uani 1 1 d . . . . .
H9 H 0.0495 0.8730 0.7345 0.102 Uiso 1 1 calc R . . . .
C26 C 0.120(2) 0.735(2) 0.3401(14) 0.136(16) Uani 1 1 d . . . . .
H26A H 0.1214 0.6958 0.3475 0.204 Uiso 1 1 calc GR . . . .
H26B H 0.1379 0.7419 0.3077 0.204 Uiso 1 1 calc GR . . . .
H26C H 0.0773 0.7478 0.3402 0.204 Uiso 1 1 calc GR . . . .
C11 C 0.6411(14) 0.9540(14) 0.6949(11) 0.086(9) Uani 1 1 d . . . . .
H11 H 0.6547 0.9257 0.6735 0.103 Uiso 1 1 calc R . . . .
C27 C 0.2190(16) 0.749(2) 0.3776(12) 0.136(19) Uani 1 1 d . . . . .
H27A H 0.2347 0.7509 0.4112 0.204 Uiso 1 1 calc GR . . . .
H27B H 0.2425 0.7744 0.3568 0.204 Uiso 1 1 calc GR . . . .
H27C H 0.2229 0.7116 0.3651 0.204 Uiso 1 1 calc GR . . . .
C7 C -0.0265(15) 0.9605(17) 0.6689(11) 0.102(11) Uani 1 1 d . . . . .
H7 H -0.0663 0.9760 0.6665 0.122 Uiso 1 1 calc R . . . .
C4 C -0.0335(14) 1.0500(15) 0.5855(12) 0.096(11) Uani 1 1 d . . . . .
H4 H -0.0660 1.0518 0.6085 0.115 Uiso 1 1 calc R . . . .
C23 C -0.1103(16) 0.7269(18) 0.6145(16) 0.145(18) Uani 1 1 d D . . . .
H23A H -0.1242 0.6894 0.6214 0.217 Uiso 1 1 calc GR . . . .
H23B H -0.1059 0.7318 0.5790 0.217 Uiso 1 1 calc GR . . . .
H23C H -0.1402 0.7534 0.6271 0.217 Uiso 1 1 calc GR . . . .
C22 C -0.056(3) 0.742(2) 0.694(2) 0.19(2) Uani 1 1 d . U . . .
H22A H -0.0803 0.7748 0.7017 0.281 Uiso 1 1 calc GR . . . .
H22B H -0.0160 0.7446 0.7093 0.281 Uiso 1 1 calc GR . . . .
H22C H -0.0776 0.7092 0.7069 0.281 Uiso 1 1 calc GR . . . .
C25 C 0.151(3) 0.824(2) 0.3647(19) 0.17(2) Uani 1 1 d . . . . .
H25A H 0.1136 0.8398 0.3792 0.251 Uiso 1 1 calc GR . . . .
H25B H 0.1493 0.8282 0.3290 0.251 Uiso 1 1 calc GR . . . .
H25C H 0.1866 0.8431 0.3777 0.251 Uiso 1 1 calc GR . . . .
O47 O 0.3486(13) 1.0183(12) 0.5254(11) 0.139(9) Uani 1 1 d . U . . .
H47A H 0.3387 1.0441 0.5459 0.208 Uiso 1 1 d R . . . .
H47B H 0.3247 0.9911 0.5328 0.208 Uiso 1 1 d R . . . .
O45 O 0.0132(16) 0.5747(14) 0.5131(12) 0.066(8) Uani 0.5 1 d . U P . .
H45A H 0.0400 0.5492 0.5185 0.099 Uiso 0.5 1 d R . P . .
H45B H 0.0339 0.6052 0.5140 0.099 Uiso 0.5 1 d R . P . .
C21 C -0.010(3) 0.7833(17) 0.6133(18) 0.16(2) Uani 1 1 d D . . . .
H21A H 0.0215 0.7664 0.5927 0.244 Uiso 1 1 calc GR . . . .
H21B H 0.0094 0.8061 0.6385 0.244 Uiso 1 1 calc GR . . . .
H21C H -0.0367 0.8063 0.5930 0.244 Uiso 1 1 calc GR . . . .
C24 C -0.0104(19) 0.6855(17) 0.627(2) 0.19(2) Uani 1 1 d D U . . .
H24A H 0.0259 0.6968 0.6086 0.281 Uiso 1 1 calc GR . . . .
H24B H -0.0345 0.6597 0.6073 0.281 Uiso 1 1 calc GR . . . .
H24C H 0.0022 0.6676 0.6576 0.281 Uiso 1 1 calc GR . . . .
O48 O 0.321(2) 0.926(2) 0.3611(18) 0.112(14) Uani 0.5 1 d . U P . .
H48A H 0.3484 0.9048 0.3743 0.168 Uiso 0.5 1 d R . P . .
H48B H 0.2933 0.9029 0.3502 0.168 Uiso 0.5 1 d R . P . .
O0AA O 0.3193(8) 0.5438(7) 0.6126(6) 0.067(4) Uani 1 1 d . . . . .

loop_
_atom_site_aniso_label
_atom_site_aniso_U_11
_atom_site_aniso_U_22
_atom_site_aniso_U_33
_atom_site_aniso_U_23
_atom_site_aniso_U_13
_atom_site_aniso_U_12
W5 0.0510(6) 0.0749(7) 0.0476(6) 0.0017(5) 0.0000(5) 0.0004(5)
W6 0.0556(7) 0.0620(6) 0.0582(6) -0.0055(5) -0.0052(5) -0.0016(5)
W1 0.0656(7) 0.0556(6) 0.0528(6) -0.0003(5) -0.0064(5) 0.0013(5)
W7 0.0687(7) 0.0681(7) 0.0429(5) -0.0053(5) -0.0005(5) -0.0020(5)
W4 0.0628(7) 0.0676(7) 0.0436(5) -0.0055(5) 0.0018(5) -0.0013(5)
Zn1 0.0446(15) 0.0487(15) 0.0372(13) -0.0005(11) -0.0028(11) 0.0026(11)
Cu1 0.069(2) 0.066(2) 0.0564(19) 0.0021(16) -0.0047(17) 0.0085(17)
Cu2 0.072(2) 0.078(2) 0.064(2) -0.0129(18) 0.0038(18) -0.0050(19)
O40 0.060(10) 0.057(9) 0.043(7) 0.004(6) 0.006(7) -0.011(7)
O22 0.062(10) 0.054(8) 0.050(8) -0.003(7) -0.010(7) -0.010(7)
O37 0.054(9) 0.053(8) 0.041(7) -0.004(6) 0.005(6) -0.009(7)
O39 0.073(11) 0.051(8) 0.034(7) -0.001(6) 0.002(7) 0.004(7)
O38 0.067(10) 0.037(7) 0.043(7) -0.009(6) -0.009(7) -0.001(6)
O12 0.055(9) 0.059(9) 0.050(8) 0.003(7) -0.009(7) -0.002(7)
O20 0.058(10) 0.053(8) 0.052(8) 0.004(6) -0.010(7) 0.003(7)
O32 0.058(10) 0.071(10) 0.046(8) -0.011(7) -0.010(7) -0.004(8)
O4 0.057(10) 0.090(11) 0.027(6) 0.005(7) 0.004(6) 0.007(8)
O30 0.052(9) 0.076(11) 0.059(9) 0.003(8) -0.002(7) -0.002(8)
O35 0.048(9) 0.085(11) 0.050(8) 0.004(8) -0.007(7) -0.009(8)
O5 0.063(10) 0.075(10) 0.048(8) 0.007(7) 0.005(7) 0.002(8)
O7 0.077(11) 0.054(9) 0.042(8) 0.001(6) -0.002(7) -0.003(8)
O33 0.056(9) 0.062(9) 0.047(8) 0.003(7) 0.002(7) -0.003(7)
O29 0.053(9) 0.066(10) 0.068(10) 0.002(8) -0.016(8) 0.005(8)
O6 0.055(9) 0.077(10) 0.047(8) -0.007(7) 0.005(7) -0.011(8)
O18 0.053(9) 0.058(9) 0.065(9) -0.002(7) -0.006(7) 0.005(7)
O9 0.058(10) 0.066(10) 0.054(8) -0.005(7) -0.005(7) -0.007(8)
O16 0.051(9) 0.059(9) 0.051(8) 0.006(7) 0.001(7) -0.004(7)
O36 0.063(11) 0.103(14) 0.045(9) 0.017(8) -0.005(8) -0.008(9)
O28 0.044(9) 0.087(11) 0.053(9) 0.003(8) 0.006(7) -0.004(8)
O11 0.054(9) 0.060(9) 0.053(8) -0.007(7) -0.006(7) 0.003(7)
O2 0.061(10) 0.081(11) 0.051(9) 0.001(8) -0.003(8) 0.003(8)
O31 0.064(10) 0.065(10) 0.056(9) -0.002(7) 0.003(8) 0.002(8)
O10 0.068(11) 0.091(12) 0.049(9) 0.009(8) -0.013(8) -0.006(9)
O13 0.068(11) 0.084(11) 0.044(8) -0.014(8) 0.003(7) -0.019(9)
O23 0.062(11) 0.104(14) 0.068(11) 0.023(10) 0.003(9) 0.007(10)
O34 0.077(12) 0.080(11) 0.046(8) 0.015(8) 0.012(8) -0.003(9)
O21 0.081(12) 0.058(10) 0.067(10) 0.003(8) -0.005(9) 0.012(8)
O24 0.058(10) 0.065(10) 0.063(9) -0.011(8) -0.015(8) -0.001(8)
O14 0.056(10) 0.106(13) 0.043(8) 0.013(8) 0.010(7) 0.009(9)
O8 0.066(10) 0.061(9) 0.060(9) -0.012(7) 0.004(8) 0.011(8)
O27 0.072(11) 0.081(11) 0.056(9) 0.012(8) -0.002(8) 0.005(9)
O15 0.065(11) 0.085(12) 0.070(10) 0.005(9) -0.011(9) 0.003(9)
O19 0.074(12) 0.073(11) 0.078(11) -0.007(9) -0.007(9) -0.008(9)
O3 0.058(10) 0.098(13) 0.059(10) -0.022(9) -0.003(8) 0.006(9)
O43 0.087(14) 0.093(13) 0.070(11) -0.022(10) 0.003(10) 0.003(11)
O26 0.059(10) 0.095(13) 0.063(10) -0.001(9) 0.014(8) 0.005(9)
O1 0.076(12) 0.072(11) 0.062(10) 0.010(8) 0.006(8) 0.012(9)
O25 0.088(14) 0.084(12) 0.070(11) -0.013(10) -0.005(10) 0.004(10)
O44 0.069(12) 0.106(15) 0.089(13) -0.028(11) -0.007(10) 0.000(11)
N1 0.055(12) 0.065(12) 0.073(13) 0.003(10) -0.022(11) -0.001(10)
O41 0.118(17) 0.087(13) 0.060(10) 0.022(9) 0.018(11) 0.040(12)
N2 0.053(12) 0.084(15) 0.068(13) -0.022(11) 0.003(10) 0.019(11)
N4 0.074(15) 0.054(12) 0.087(15) -0.008(11) 0.003(12) -0.014(10)
N3 0.061(14) 0.071(13) 0.075(14) 0.007(11) -0.007(11) 0.007(11)
N5 0.073(16) 0.091(17) 0.068(14) 0.002(12) -0.009(12) -0.012(12)
O46 0.067(13) 0.134(19) 0.103(16) -0.032(14) -0.022(12) 0.010(13)
N01T 0.063(14) 0.107(18) 0.046(11) 0.004(11) -0.006(10) 0.000(12)
O42 0.11(2) 0.15(2) 0.110(18) 0.030(16) 0.002(15) -0.009(17)
C15 0.09(2) 0.043(12) 0.080(17) -0.002(12) -0.005(15) 0.008(13)
C13 0.11(3) 0.08(2) 0.076(19) -0.001(15) 0.002(18) -0.012(18)
C5 0.053(15) 0.076(16) 0.069(15) -0.011(13) -0.014(12) 0.013(12)
C8 0.12(3) 0.15(3) 0.037(13) -0.008(16) 0.040(16) 0.00(2)
C16 0.09(2) 0.083(18) 0.048(13) 0.007(13) 0.004(13) 0.005(15)
C20 0.08(2) 0.076(18) 0.078(18) -0.012(14) -0.005(15) 0.018(15)
C1 0.073(19) 0.09(2) 0.085(19) 0.017(16) -0.024(15) -0.015(15)
C6 0.067(17) 0.072(16) 0.059(14) -0.011(12) 0.009(12) -0.002(13)
C14 0.09(2) 0.10(2) 0.08(2) -0.014(17) -0.019(18) -0.008(19)
C18 0.11(3) 0.076(18) 0.076(18) -0.008(15) -0.020(17) 0.042(17)
C19 0.08(2) 0.10(2) 0.09(2) -0.015(18) -0.006(17) 0.042(17)
C17 0.11(3) 0.076(18) 0.071(17) -0.026(15) -0.033(17) -0.002(17)
C2 0.092(12) 0.091(12) 0.089(12) 0.003(9) -0.010(9) 0.003(9)
C10 0.12(3) 0.073(18) 0.058(15) -0.018(14) 0.010(17) 0.017(17)
C3 0.102(13) 0.092(12) 0.094(12) -0.004(9) -0.011(9) 0.009(9)
C12 0.073(19) 0.09(2) 0.10(2) -0.030(18) -0.018(16) 0.021(16)
W3 0.0709(8) 0.0681(7) 0.0436(5) 0.0066(5) 0.0018(5) 0.0046(6)
W8 0.0569(7) 0.0751(7) 0.0453(5) -0.0013(5) 0.0035(5) 0.0005(5)
W9 0.0553(6) 0.0675(7) 0.0497(5) -0.0046(5) -0.0031(5) -0.0038(5)
W10 0.0653(7) 0.0648(7) 0.0459(5) 0.0061(5) -0.0010(5) 0.0039(5)
W12 0.0547(7) 0.0677(7) 0.0577(6) 0.0063(5) -0.0037(5) 0.0043(5)
W2 0.0576(7) 0.0605(6) 0.0509(6) -0.0003(5) -0.0070(5) 0.0043(5)
W11 0.0632(7) 0.0531(6) 0.0570(6) -0.0001(5) -0.0014(5) 0.0019(5)
C28 0.08(2) 0.14(3) 0.09(2) 0.03(2) 0.011(18) 0.04(2)
C9 0.10(2) 0.074(18) 0.08(2) 0.006(15) 0.016(18) 0.024(16)
C26 0.14(4) 0.19(5) 0.08(2) -0.04(3) -0.01(2) -0.03(3)
C11 0.064(18) 0.11(2) 0.080(19) -0.011(17) 0.007(15) -0.022(17)
C27 0.08(2) 0.26(6) 0.067(19) -0.02(3) -0.003(17) 0.08(3)
C7 0.08(2) 0.17(3) 0.066(18) -0.01(2) 0.010(16) 0.01(2)
C4 0.08(2) 0.12(3) 0.09(2) -0.035(19) -0.018(16) 0.051(19)
C23 0.10(3) 0.19(4) 0.15(4) 0.02(3) -0.09(3) -0.03(3)
C22 0.17(3) 0.21(3) 0.18(3) -0.003(19) -0.003(19) 0.001(19)
C25 0.21(6) 0.14(4) 0.15(4) 0.04(3) 0.06(4) -0.02(4)
O47 0.139(10) 0.139(10) 0.139(10) 0.000(2) 0.000(2) 0.000(2)
O45 0.066(8) 0.066(8) 0.066(8) -0.001(2) 0.000(2) -0.001(2)
C21 0.18(5) 0.19(5) 0.12(4) 0.02(3) -0.03(3) -0.04(4)
C24 0.19(3) 0.19(3) 0.19(3) -0.010(19) -0.020(19) 0.009(19)
O48 0.112(14) 0.112(14) 0.111(14) 0.000(2) 0.000(2) 0.000(2)
O0AA 0.054(10) 0.073(11) 0.075(11) -0.007(8) 0.008(8) 0.002(8)

loop_
_atom_type_symbol
_atom_type_description
_atom_type_scat_dispersion_real
_atom_type_scat_dispersion_imag
_atom_type_scat_source
C C 0.0181 0.0091 'International Tables Vol C Tables 4.2.6.8 and 6.1.1.4'
H H 0.0000 0.0000 'International Tables Vol C Tables 4.2.6.8 and 6.1.1.4'
Cu Cu -1.9646 0.5888 'International Tables Vol C Tables 4.2.6.8 and 6.1.1.4'
N N 0.0311 0.0180 'International Tables Vol C Tables 4.2.6.8 and 6.1.1.4'
O O 0.0492 0.0322 'International Tables Vol C Tables 4.2.6.8 and 6.1.1.4'
W W -5.4734 5.5774 'International Tables Vol C Tables 4.2.6.8 and 6.1.1.4'
Zn Zn -1.5491 0.6778 'International Tables Vol C Tables 4.2.6.8 and 6.1.1.4'

loop_
_geom_angle_atom_site_label_1
_geom_angle_atom_site_label_2
_geom_angle_atom_site_label_3
_geom_angle
_geom_angle_site_symmetry_1
_geom_angle_site_symmetry_3
_geom_angle_publ_flag
O5 W5 O39 74.1(6) . . ?
O5 W5 O6 91.7(7) . . ?
O6 W5 O39 75.1(6) . . ?
O9 W5 O39 89.0(6) . . ?
O9 W5 O5 88.7(7) . . ?
O9 W5 O6 163.3(6) . . ?
O2 W5 O39 166.6(6) . . ?
O2 W5 O5 97.2(7) . . ?
O2 W5 O6 95.3(7) . . ?
O2 W5 O9 101.2(7) . . ?
O2 W5 O10 100.5(8) . . ?
O10 W5 O39 89.0(6) . . ?
O10 W5 O5 162.1(7) . . ?
O10 W5 O6 89.7(7) . . ?
O10 W5 O9 84.8(7) . . ?
O20 W6 O40 89.3(6) . . ?
O32 W6 O40 73.9(6) . . ?
O32 W6 O20 87.0(7) . . ?
O18 W6 O40 74.1(6) . . ?
O18 W6 O20 163.1(6) . . ?
O18 W6 O32 91.1(7) . . ?
O9 W6 O40 87.2(6) . . ?
O9 W6 O20 85.3(7) . . ?
O9 W6 O32 159.7(6) . . ?
O9 W6 O18 90.9(7) . . ?
O19 W6 O40 167.9(7) . . ?
O19 W6 O20 99.5(8) . . ?
O19 W6 O32 98.0(8) . . ?
O19 W6 O18 97.3(8) . . ?
O19 W6 O9 101.7(8) . . ?
O22 W1 O38 74.5(6) . . ?
O22 W1 O34 87.5(7) . . ?
O11 W1 O22 92.4(6) . . ?
O11 W1 O38 89.0(6) . . ?
O11 W1 O34 161.2(7) . . ?
O11 W1 O24 87.0(7) . . ?
O23 W1 O22 96.8(7) . . ?
O23 W1 O38 166.3(7) . . ?
O23 W1 O11 102.1(7) . . ?
O23 W1 O34 96.6(8) . . ?
O23 W1 O24 100.6(7) . . ?
O34 W1 O38 72.8(6) . . ?
O24 W1 O22 162.3(6) . . ?
O24 W1 O38 87.8(6) . . ?
O24 W1 O34 87.4(7) . . ?
O32 W7 O40 73.6(6) . . ?
O30 W7 O40 89.5(6) . . ?
O30 W7 O32 162.4(6) . . ?
O30 W7 O36 86.0(7) . . ?
O30 W7 O31 90.0(7) . . ?
O36 W7 O40 89.1(6) . . ?
O36 W7 O32 89.2(7) . . ?
O36 W7 O31 162.3(7) . . ?
O31 W7 O40 73.6(6) . . ?
O31 W7 O32 89.5(7) . . ?
O26 W7 O40 164.4(7) . . ?
O26 W7 O32 95.0(7) . . ?
O26 W7 O30 102.5(8) . . ?
O26 W7 O36 101.6(8) . . ?
O26 W7 O31 96.2(8) . . ?
O12 W4 O39 88.1(6) . . ?
O12 W4 O4 90.8(6) . . ?
O12 W4 O6 161.2(6) . . ?
O12 W4 O11 83.4(6) . . ?
O4 W4 O39 74.0(6) . . ?
O4 W4 O6 92.5(7) . . ?
O4 W4 O11 159.5(6) . . ?
O6 W4 O39 75.0(6) . . ?
O6 W4 O11 87.2(6) . . ?
O11 W4 O39 86.2(6) . . ?
O3 W4 O39 169.5(7) . . ?
O3 W4 O12 99.7(7) . . ?
O3 W4 O4 98.7(8) . . ?
O3 W4 O6 98.1(7) . . ?
O3 W4 O11 101.6(8) . . ?
O40 Zn1 O37 109.3(6) . . ?
O40 Zn1 O38 111.2(6) . . ?
O39 Zn1 O40 108.0(6) . . ?
O39 Zn1 O37 109.0(7) . . ?
O39 Zn1 O38 109.3(6) . . ?
O38 Zn1 O37 110.0(6) . . ?
O22 Cu1 N1 169.4(7) . . ?
O22 Cu1 N2 93.8(8) . . ?
O22 Cu1 O0AA 101.9(6) . 8_665 ?
N1 Cu1 O0AA 88.0(7) . 8_665 ?
O41 Cu1 O22 87.5(7) . . ?
O41 Cu1 N1 95.9(8) . . ?
O41 Cu1 N2 167.6(10) . . ?
O41 Cu1 O0AA 93.3(9) . 8_665 ?
N2 Cu1 N1 80.8(9) . . ?
N2 Cu1 O0AA 98.5(8) . 8_665 ?
O43 Cu2 N4 93.4(9) . . ?
O43 Cu2 N3 169.9(9) . . ?
O43 Cu2 O42 93.2(9) . . ?
O44 Cu2 O43 91.1(8) . . ?
O44 Cu2 N4 175.2(9) . . ?
O44 Cu2 N3 93.7(9) . . ?
O44 Cu2 O42 88.5(10) . . ?
N4 Cu2 N3 82.1(9) . . ?
N4 Cu2 O42 89.5(9) . . ?
N3 Cu2 O42 95.8(10) . . ?
W6 O40 W7 98.1(6) . . ?
Zn1 O40 W6 120.1(8) . . ?
Zn1 O40 W7 116.6(7) . . ?
Zn1 O40 W11 121.1(7) . . ?
W11 O40 W6 98.2(6) . . ?
W11 O40 W7 98.0(6) . . ?
W1 O22 W2 110.2(7) . . ?
Cu1 O22 W1 134.4(8) . . ?
Cu1 O22 W2 111.7(7) . . ?
Zn1 O37 W8 120.1(7) . . ?
Zn1 O37 W9 118.8(7) . . ?
Zn1 O37 W12 118.9(7) . . ?
W9 O37 W8 99.2(6) . . ?
W9 O37 W12 97.8(6) . . ?
W12 O37 W8 97.5(6) . . ?
W5 O39 W4 97.4(6) . . ?
W5 O39 W10 98.3(6) . . ?
Zn1 O39 W5 118.5(7) . . ?
Zn1 O39 W4 120.4(7) . . ?
Zn1 O39 W10 119.6(7) . . ?
W10 O39 W4 97.7(5) . . ?
W1 O38 W3 99.1(6) . . ?
Zn1 O38 W1 118.0(6) . . ?
Zn1 O38 W3 117.5(7) . . ?
Zn1 O38 W2 118.0(7) . . ?
W2 O38 W1 102.1(6) . . ?
W2 O38 W3 98.7(5) . . ?
W9 O12 W4 152.7(8) . . ?
W2 O20 W6 148.8(8) . . ?
W6 O32 W7 114.3(7) . . ?
W4 O4 W10 114.5(7) . . ?
W7 O30 W8 153.0(10) . . ?
W3 O35 W8 150.7(9) . . ?
W10 O5 W5 113.6(8) . . ?
W10 O7 W12 149.4(8) . . ?
W2 O33 W3 112.8(7) . . ?
W8 O29 W12 113.6(8) . . ?
W4 O6 W5 112.5(7) . . ?
W6 O18 W11 113.4(8) . . ?
W6 O9 W5 152.6(9) . . ?
W11 O16 W12 153.3(9) . . ?
W7 O36 W3 150.6(9) . . ?
W8 O28 W9 113.2(7) . . ?
W1 O11 W4 153.9(9) . . ?
W7 O31 W11 113.8(8) . . ?
W2 O10 W5 150.3(11) . . ?
W3 O34 W1 113.3(8) . . ?
W9 O24 W1 149.0(10) . . ?
W9 O14 W12 113.7(8) . . ?
W11 O8 W10 149.4(10) . . ?
C5 N1 Cu1 113.4(16) . . ?
C5 N1 C1 122(2) . . ?
C1 N1 Cu1 125(2) . . ?
C6 N2 Cu1 114.0(18) . . ?
C6 N2 C10 118(3) . . ?
C10 N2 Cu1 127.2(19) . . ?
C15 N4 Cu2 114.7(19) . . ?
C11 N4 Cu2 127.8(19) . . ?
C11 N4 C15 117(2) . . ?
C16 N3 Cu2 113.1(19) . . ?
C20 N3 Cu2 125.0(19) . . ?
C20 N3 C16 122(3) . . ?
C23 N5 C22 111(3) . . ?
C23 N5 C21 113(3) . . ?
C23 N5 C24 106(2) . . ?
C22 N5 C21 115(3) . . ?
C22 N5 C24 110(4) . . ?
C24 N5 C21 101(3) . . ?
C26 N01T C28 111(3) . . ?
C26 N01T C27 111(3) . . ?
C26 N01T C25 107(3) . . ?
C27 N01T C28 109(2) . . ?
C25 N01T C28 109(3) . . ?
C25 N01T C27 108(3) . . ?
N4 C15 C16 111(2) . . ?
C14 C15 N4 124(3) . . ?
C14 C15 C16 125(3) . . ?
C12 C13 C14 122(3) . . ?
N1 C5 C6 115(2) . . ?
C4 C5 N1 117(3) . . ?
C4 C5 C6 128(3) . . ?
C7 C8 C9 125(3) . . ?
N3 C16 C15 119(2) . . ?
N3 C16 C17 121(3) . . ?
C17 C16 C15 120(3) . . ?
N3 C20 C19 121(3) . . ?
N1 C1 C2 121(3) . . ?
N2 C6 C5 116(2) . . ?
N2 C6 C7 119(3) . . ?
C7 C6 C5 125(3) . . ?
C15 C14 C13 116(3) . . ?
C19 C18 C17 117(3) . . ?
C20 C19 C18 122(3) . . ?
C16 C17 C18 118(3) . . ?
C3 C2 C1 115(3) . . ?
N2 C10 C9 125(3) . . ?
C2 C3 C4 124(3) . . ?
C11 C12 C13 118(3) . . ?
O35 W3 O38 89.6(6) . . ?
O35 W3 O33 162.2(6) . . ?
O35 W3 O36 87.2(7) . . ?
O35 W3 O34 90.6(7) . . ?
O33 W3 O38 73.2(6) . . ?
O36 W3 O38 87.3(6) . . ?
O36 W3 O33 87.2(7) . . ?
O34 W3 O38 74.4(5) . . ?
O34 W3 O33 89.4(7) . . ?
O34 W3 O36 161.6(6) . . ?
O27 W3 O38 166.1(7) . . ?
O27 W3 O35 102.6(7) . . ?
O27 W3 O33 95.1(7) . . ?
O27 W3 O36 99.9(8) . . ?
O27 W3 O34 98.5(7) . . ?
O30 W8 O37 87.8(6) . . ?
O30 W8 O35 85.6(7) . . ?
O30 W8 O29 90.3(7) . . ?
O30 W8 O28 160.4(6) . . ?
O35 W8 O37 86.5(6) . . ?
O35 W8 O28 86.3(7) . . ?
O29 W8 O37 74.4(6) . . ?
O29 W8 O35 160.7(7) . . ?
O29 W8 O28 91.5(7) . . ?
O28 W8 O37 73.9(6) . . ?
O25 W8 O37 168.6(7) . . ?
O25 W8 O30 102.4(8) . . ?
O25 W8 O35 99.2(8) . . ?
O25 W8 O29 100.1(8) . . ?
O25 W8 O28 96.5(8) . . ?
O12 W9 O37 90.5(6) . . ?
O12 W9 O28 163.1(6) . . ?
O12 W9 O14 89.9(6) . . ?
O28 W9 O37 73.7(6) . . ?
O13 W9 O37 165.1(7) . . ?
O13 W9 O12 103.4(7) . . ?
O13 W9 O28 93.0(7) . . ?
O13 W9 O24 98.6(8) . . ?
O13 W9 O14 99.8(8) . . ?
O24 W9 O37 87.5(6) . . ?
O24 W9 O12 86.6(7) . . ?
O24 W9 O28 86.8(7) . . ?
O24 W9 O14 161.6(7) . . ?
O14 W9 O37 74.5(7) . . ?
O14 W9 O28 91.5(7) . . ?
O4 W10 O39 73.7(5) . . ?
O5 W10 O39 74.0(6) . . ?
O5 W10 O4 89.4(7) . . ?
O7 W10 O39 89.0(6) . . ?
O7 W10 O4 88.8(6) . . ?
O7 W10 O5 162.7(6) . . ?
O7 W10 O8 87.3(7) . . ?
O8 W10 O39 89.7(6) . . ?
O8 W10 O4 162.9(6) . . ?
O8 W10 O5 89.5(7) . . ?
O1 W10 O39 164.7(7) . . ?
O1 W10 O4 94.7(7) . . ?
O1 W10 O5 96.4(7) . . ?
O1 W10 O7 100.9(7) . . ?
O1 W10 O8 102.3(8) . . ?
O7 W12 O37 89.9(6) . . ?
O7 W12 O29 163.7(6) . . ?
O29 W12 O37 74.3(6) . . ?
O16 W12 O37 87.4(6) . . ?
O16 W12 O7 85.9(6) . . ?
O16 W12 O29 89.2(6) . . ?
O16 W12 O14 160.5(7) . . ?
O14 W12 O37 74.0(6) . . ?
O14 W12 O7 88.4(6) . . ?
O14 W12 O29 91.1(6) . . ?
O15 W12 O37 166.0(7) . . ?
O15 W12 O7 101.0(8) . . ?
O15 W12 O29 95.3(8) . . ?
O15 W12 O16 102.1(8) . . ?
O15 W12 O14 97.3(8) . . ?
O22 W2 O38 72.9(5) . . ?
O20 W2 O22 166.0(6) . . ?
O20 W2 O38 93.8(6) . . ?
O20 W2 O33 93.1(7) . . ?
O20 W2 O10 88.2(7) . . ?
O33 W2 O22 87.8(6) . . ?
O33 W2 O38 74.8(6) . . ?
O10 W2 O22 86.7(7) . . ?
O10 W2 O38 87.2(6) . . ?
O10 W2 O33 161.9(7) . . ?
O21 W2 O22 90.5(7) . . ?
O21 W2 O38 161.5(7) . . ?
O21 W2 O20 103.3(7) . . ?
O21 W2 O33 96.9(7) . . ?
O21 W2 O10 100.3(8) . . ?
O18 W11 O40 74.3(6) . . ?
O16 W11 O40 87.2(6) . . ?
O16 W11 O18 160.9(6) . . ?
O16 W11 O31 89.3(6) . . ?
O16 W11 O8 86.5(7) . . ?
O31 W11 O40 74.4(6) . . ?
O31 W11 O18 90.4(7) . . ?
O8 W11 O40 88.0(6) . . ?
O8 W11 O18 88.0(7) . . ?
O8 W11 O31 162.0(7) . . ?
O0AA W11 O40 168.1(7) . . ?
O0AA W11 O18 98.8(7) . . ?
O0AA W11 O16 100.2(7) . . ?
O0AA W11 O31 96.3(7) . . ?
O0AA W11 O8 101.6(8) . . ?
C8 C9 C10 114(3) . . ?
N4 C11 C12 122(3) . . ?
C8 C7 C6 118(3) . . ?
C5 C4 C3 120(3) . . ?
W11 O0AA Cu1 146.6(10) . 8_655 ?

loop_
_geom_bond_atom_site_label_1
_geom_bond_atom_site_label_2
_geom_bond_distance
_geom_bond_site_symmetry_2
_geom_bond_publ_flag
W5 O39 2.144(16) . ?
W5 O5 1.954(16) . ?
W5 O6 1.969(15) . ?
W5 O9 1.946(15) . ?
W5 O2 1.729(17) . ?
W5 O10 1.934(16) . ?
W6 O40 2.175(15) . ?
W6 O20 1.979(14) . ?
W6 O32 1.951(15) . ?
W6 O18 1.930(15) . ?
W6 O9 1.896(15) . ?
W6 O19 1.702(18) . ?
W1 O22 1.981(15) . ?
W1 O38 2.153(12) . ?
W1 O11 1.850(15) . ?
W1 O23 1.72(2) . ?
W1 O34 2.021(14) . ?
W1 O24 1.954(16) . ?
W7 O40 2.180(14) . ?
W7 O32 1.964(16) . ?
W7 O30 1.910(16) . ?
W7 O36 1.911(19) . ?
W7 O31 1.939(16) . ?
W7 O26 1.712(17) . ?
W4 O39 2.177(14) . ?
W4 O12 1.921(16) . ?
W4 O4 1.924(15) . ?
W4 O6 1.937(15) . ?
W4 O11 1.966(15) . ?
W4 O3 1.704(16) . ?
Zn1 O40 1.896(15) . ?
Zn1 O37 1.903(15) . ?
Zn1 O39 1.889(14) . ?
Zn1 O38 1.901(14) . ?
Cu1 O22 1.968(16) . ?
Cu1 N1 2.04(2) . ?
Cu1 O41 1.961(17) . ?
Cu1 N2 2.01(2) . ?
Cu1 O0AA 2.264(17) 8_665 ?
Cu2 O43 1.975(19) . ?
Cu2 O44 1.974(19) . ?
Cu2 N4 1.99(2) . ?
Cu2 N3 2.02(2) . ?
Cu2 O42 2.31(2) . ?
O40 W11 2.136(15) . ?
O22 W2 2.083(14) . ?
O37 W8 2.167(13) . ?
O37 W9 2.144(13) . ?
O37 W12 2.162(15) . ?
O39 W10 2.162(14) . ?
O38 W3 2.171(14) . ?
O38 W2 2.134(15) . ?
O12 W9 1.911(15) . ?
O20 W2 1.850(14) . ?
O4 W10 1.961(16) . ?
O30 W8 1.910(16) . ?
O35 W3 1.911(15) . ?
O35 W8 1.944(16) . ?
O5 W10 1.939(16) . ?
O7 W10 1.910(16) . ?
O7 W12 1.943(15) . ?
O33 W3 1.979(15) . ?
O33 W2 1.943(14) . ?
O29 W8 1.939(15) . ?
O29 W12 1.950(17) . ?
O18 W11 1.969(15) . ?
O16 W12 1.911(15) . ?
O16 W11 1.903(15) . ?
O36 W3 1.935(19) . ?
O28 W8 1.946(16) . ?
O28 W9 1.986(15) . ?
O31 W11 1.950(15) . ?
O10 W2 1.904(15) . ?
O13 W9 1.707(15) . ?
O34 W3 1.917(18) . ?
O21 W2 1.733(17) . ?
O24 W9 1.904(16) . ?
O14 W9 1.934(17) . ?
O14 W12 1.941(19) . ?
O8 W10 1.926(15) . ?
O8 W11 1.920(15) . ?
O27 W3 1.723(16) . ?
O15 W12 1.703(17) . ?
O1 W10 1.708(16) . ?
O25 W8 1.68(2) . ?
N1 C5 1.33(3) . ?
N1 C1 1.35(3) . ?
N2 C6 1.32(3) . ?
N2 C10 1.33(4) . ?
N4 C15 1.39(3) . ?
N4 C11 1.36(4) . ?
N3 C16 1.30(3) . ?
N3 C20 1.29(3) . ?
N5 C23 1.48(3) . ?
N5 C22 1.49(6) . ?
N5 C21 1.56(5) . ?
N5 C24 1.51(4) . ?
N01T C28 1.45(4) . ?
N01T C26 1.43(4) . ?
N01T C27 1.44(4) . ?
N01T C25 1.43(5) . ?
C15 C16 1.51(4) . ?
C15 C14 1.35(4) . ?
C13 C14 1.39(4) . ?
C13 C12 1.39(4) . ?
C5 C6 1.47(4) . ?
C5 C4 1.32(3) . ?
C8 C9 1.33(4) . ?
C8 C7 1.30(5) . ?
C16 C17 1.37(4) . ?
C20 C19 1.34(4) . ?
C1 C2 1.37(4) . ?
C6 C7 1.41(4) . ?
C18 C19 1.34(4) . ?
C18 C17 1.41(4) . ?
C2 C3 1.31(4) . ?
C10 C9 1.34(4) . ?
C3 C4 1.36(5) . ?
C12 C11 1.36(4) . ?
W11 O0AA 1.693(17) . ?
O0AA Cu1 2.264(17) 8_655 ?
